data_2020548
loop_
_publ_author_name
'Mezei, Gellert'

_publ_section_title
;
 Sulfate-bridged dimeric trinuclear copper(II)--pyrazolate complex with
 three different terminal ligands
;
_journal_coeditor_code GK2663
_journal_issue 8
_journal_name_full 'Acta Crystallographica Section E Crystallographic Communications'
_journal_page_first 1064
_journal_paper_doi 10.1107/S2056989016010719
_journal_volume 72
_journal_year 2016
_chemical_formula_iupac '[Cu6 (O H)2 (S O4)2 (C3 H2 Cl N2)6 (C3 H7 N O)2 (H2 O)2], 4C3 H7 N O, 2H2 O'
_chemical_formula_moiety 'C24 H32 Cl6 Cu6 N14 O14 S2, 4(C3 H7 N O), 2(H2 O)'
_chemical_formula_sum 'C36 H64 Cl6 Cu6 N18 O20 S2'
_chemical_formula_weight 1727.11
_chemical_name_systematic
;Diaquahexakis(\m-4-chloropyrazolato-\k^2^<i>N</i>:<i>N</i>')bis(<i>N</i>,<i>N</i>-dimethylformamide)di-\m~3~-hydroxido-bis(\m~4~-sulfato-\k^4^<i>O</i>:<i>O</i>':<i>O</i>'':<i>O</i>'')hexacopper(II)
<i>N</i>,<i>N</i>-dimethylformamide tetrasolvate dihydrate
;
_space_group_crystal_system monoclinic
_space_group_IT_number 14
_space_group_name_Hall '-P 2yn'
_space_group_name_H-M_alt 'P 1 21/n 1'
_symmetry_space_group_name_Hall '-P 2yn'
_symmetry_space_group_name_H-M 'P 1 21/n 1'
_atom_sites_solution_hydrogens mixed
_audit_creation_method SHELXL-2014/6
_cell_angle_alpha 90
_cell_angle_beta 109.7740(10)
_cell_angle_gamma 90
_cell_formula_units_Z 2
_cell_length_a 12.70380(10)
_cell_length_b 16.5265(2)
_cell_length_c 16.6830(2)
_cell_measurement_reflns_used 6640
_cell_measurement_temperature 100(2)
_cell_measurement_theta_max 26.94
_cell_measurement_theta_min 2.59
_cell_volume 3296.05(7)
_computing_cell_refinement
;
SAINT (Bruker, 2014)
;
_computing_data_collection
;
APEX2 (Bruker, 2014)
;
_computing_data_reduction
;
SAINT (Bruker, 2014)
;
_computing_molecular_graphics
;
SHELXTL (Sheldrick, 2008)
;
_computing_publication_material
;
SHELXTL (Sheldrick, 2008)
;
_computing_structure_refinement
;
SHELXL2014 (Sheldrick, 2015)
;
_computing_structure_solution
;
SHELXS97 (Sheldrick, 2008)
;
_diffrn_ambient_temperature 100(2)
_diffrn_measured_fraction_theta_full 1.000
_diffrn_measured_fraction_theta_max 0.997
_diffrn_measurement_device_type 'Bruker APEXII CCD'
_diffrn_measurement_method '\f and \w scans'
_diffrn_radiation_type MoK\a
_diffrn_radiation_wavelength 0.71073
_diffrn_reflns_av_R_equivalents 0.0607
_diffrn_reflns_limit_h_max 17
_diffrn_reflns_limit_h_min -17
_diffrn_reflns_limit_k_max 22
_diffrn_reflns_limit_k_min -20
_diffrn_reflns_limit_l_max 22
_diffrn_reflns_limit_l_min -22
_diffrn_reflns_number 39853
_diffrn_reflns_theta_full 25.242
_diffrn_reflns_theta_max 28.718
_diffrn_reflns_theta_min 1.758
_exptl_absorpt_coefficient_mu 2.286
_exptl_absorpt_correction_T_max 0.8943
_exptl_absorpt_correction_T_min 0.6100
_exptl_absorpt_correction_type multi-scan
_exptl_absorpt_process_details
;
(SADABS; Bruker, 2014)
;
_exptl_crystal_colour blue
_exptl_crystal_density_diffrn 1.740
_exptl_crystal_description prism
_exptl_crystal_F_000 1748
_exptl_crystal_size_max 0.240
_exptl_crystal_size_mid 0.100
_exptl_crystal_size_min 0.050
_refine_diff_density_max 0.592
_refine_diff_density_min -0.515
_refine_ls_extinction_method none
_refine_ls_goodness_of_fit_ref 1.014
_refine_ls_hydrogen_treatment mixed
_refine_ls_matrix_type full
_refine_ls_number_parameters 418
_refine_ls_number_reflns 8504
_refine_ls_number_restraints 5
_refine_ls_restrained_S_all 1.014
_refine_ls_R_factor_all 0.0595
_refine_ls_R_factor_gt 0.0351
_refine_ls_shift/su_max 0.001
_refine_ls_shift/su_mean 0.000
_refine_ls_structure_factor_coef Fsqd
_refine_ls_weighting_details 'w=1/[\s^2^(Fo^2^)+(0.0294P)^2^+1.2380P] where P=(Fo^2^+2Fc^2^)/3'
_refine_ls_weighting_scheme calc
_refine_ls_wR_factor_gt 0.0672
_refine_ls_wR_factor_ref 0.0751
_reflns_number_gt 6351
_reflns_number_total 8504
_reflns_threshold_expression 'I > 2\s(I)'
_cod_data_source_file gk2663sup1.cif
_cod_data_source_block I
_cod_original_cell_volume 3296.05(6)
_cod_database_code 2020548
_shelx_space_group_comment
;
The symmetry employed for this shelxl refinement is uniquely defined
by the following loop, which should always be used as a source of
symmetry information in preference to the above space-group names.
They are only intended as comments.
;
_shelx_estimated_absorpt_t_min 0.610
_shelx_estimated_absorpt_t_max 0.894
_shelxl_version_number 2014/6

loop_
_space_group_symop_operation_xyz
'x, y, z'
'-x+1/2, y+1/2, -z+1/2'
'-x, -y, -z'
'x-1/2, -y-1/2, z-1/2'

loop_
_atom_site_type_symbol
_atom_site_label
_atom_site_fract_x
_atom_site_fract_y
_atom_site_fract_z
_atom_site_U_iso_or_equiv
_atom_site_adp_type
_atom_site_calc_flag
_atom_site_occupancy
Cu Cu1 0.88533(2) 0.98432(2) 0.92266(2) 0.01205(7) Uani d 1
Cu Cu2 0.84732(2) 0.78607(2) 0.89552(2) 0.01339(8) Uani d 1
Cu Cu3 0.71256(3) 0.89070(2) 1.00006(2) 0.01415(8) Uani d 1
S S1 1.02182(5) 1.14500(4) 0.90916(4) 0.01287(13) Uani d 1
Cl Cl1 1.14671(7) 0.88248(5) 0.71858(6) 0.0362(2) Uani d 1
Cl Cl2 0.50045(6) 0.57973(5) 0.93424(6) 0.0375(2) Uani d 1
Cl Cl3 0.69134(6) 1.23152(4) 1.07089(5) 0.02872(17) Uani d 1
O O1 0.78020(14) 0.89300(10) 0.90866(11) 0.0124(4) Uani d 1
H H1O 0.7316(19) 0.8995(17) 0.8661(13) 0.015 Uiso d 1
O O2 1.00215(13) 1.06890(10) 0.95164(11) 0.0137(4) Uani d 1
O O3 0.92608(14) 1.15827(11) 0.83199(12) 0.0181(4) Uani d 1
O O4 1.12603(14) 1.13455(11) 0.89049(12) 0.0162(4) Uani d 1
O O5 1.03357(14) 1.21179(10) 0.96983(11) 0.0156(4) Uani d 1
O O6 0.62509(15) 0.88937(11) 1.07932(12) 0.0193(4) Uani d 1
O O7 0.89793(15) 0.68175(11) 0.86138(13) 0.0191(4) Uani d 1
H H7A 0.855(2) 0.6528(16) 0.8274(16) 0.023 Uiso d 1
H H7B 0.9493(19) 0.6535(16) 0.8930(17) 0.023 Uiso d 1
O O8 0.07007(16) 0.59491(12) -0.04174(13) 0.0265(5) Uani d 1
O O9 -0.13195(15) 0.43846(12) 0.74393(13) 0.0264(5) Uani d 1
O O10 0.24177(18) 0.42323(14) 0.23718(17) 0.0412(7) Uani d 1
H H10A 0.293(2) 0.401(2) 0.2728(19) 0.049 Uiso d 1
H H10B 0.219(3) 0.4655(15) 0.251(2) 0.049 Uiso d 1
N N1 0.95307(17) 0.92644(13) 0.85102(14) 0.0147(5) Uani d 1
N N2 0.94773(17) 0.84403(13) 0.84797(14) 0.0149(5) Uani d 1
N N3 0.72096(17) 0.73695(13) 0.92013(14) 0.0155(5) Uani d 1
N N4 0.67343(17) 0.77874(13) 0.96960(14) 0.0154(5) Uani d 1
N N5 0.72004(17) 1.00879(13) 1.00420(14) 0.0156(5) Uani d 1
N N6 0.79401(16) 1.04688(13) 0.97334(14) 0.0142(5) Uani d 1
N N7 0.61860(18) 0.90095(14) 1.21195(15) 0.0201(5) Uani d 1
N N8 0.21667(19) 0.62870(14) 0.07710(15) 0.0218(5) Uani d 1
N N9 0.03464(18) 0.37758(13) 0.81585(15) 0.0195(5) Uani d 1
C C1 1.0125(2) 0.81766(16) 0.80436(17) 0.0175(6) Uani d 1
H H1 1.0244 0.7638 0.7937 0.021 Uiso calc 1
C C2 1.0585(2) 0.88365(17) 0.77797(18) 0.0196(6) Uani d 1
C C3 1.0202(2) 0.95107(17) 0.80841(17) 0.0183(6) Uani d 1
H H3 1.0378 1.0045 0.8008 0.022 Uiso calc 1
C C4 0.5943(2) 0.73193(16) 0.98217(18) 0.0185(6) Uani d 1
H H4A 0.5498 0.7459 1.0143 0.022 Uiso calc 1
C C5 0.5894(2) 0.65981(16) 0.93968(19) 0.0207(6) Uani d 1
C C6 0.6705(2) 0.66438(16) 0.90177(19) 0.0201(6) Uani d 1
H H6 0.6874 0.6241 0.8691 0.024 Uiso calc 1
C C7 0.7943(2) 1.12579(16) 0.99150(18) 0.0175(6) Uani d 1
H H7 0.8377 1.1651 0.9777 0.021 Uiso calc 1
C C8 0.7200(2) 1.13943(16) 1.03396(18) 0.0192(6) Uani d 1
C C9 0.6751(2) 1.06498(16) 1.04087(18) 0.0187(6) Uani d 1
H H9 0.6221 1.0552 1.0668 0.022 Uiso calc 1
C C10 0.6727(2) 0.89642(16) 1.15752(19) 0.0199(6) Uani d 1
H H10 0.7504 0.8986 1.1785 0.024 Uiso calc 1
C C11 0.4967(2) 0.8972(2) 1.1816(2) 0.0321(8) Uani d 1
H H11A 0.4714 0.8602 1.1347 0.048 Uiso calc 1
H H11B 0.4667 0.9500 1.1634 0.048 Uiso calc 1
H H11C 0.4719 0.8790 1.2269 0.048 Uiso calc 1
C C12 0.6772(3) 0.9130(2) 1.30266(19) 0.0300(7) Uani d 1
H H12A 0.6561 0.9643 1.3197 0.045 Uiso calc 1
H H12B 0.7565 0.9124 1.3138 0.045 Uiso calc 1
H H12C 0.6578 0.8705 1.3342 0.045 Uiso calc 1
C C13 0.1149(2) 0.63767(17) 0.02161(19) 0.0216(6) Uani d 1
H H13 0.0728 0.6803 0.0310 0.026 Uiso calc 1
C C14 0.2914(3) 0.5656(2) 0.0675(2) 0.0379(8) Uani d 1
H H14A 0.2527 0.5324 0.0193 0.057 Uiso calc 1
H H14B 0.3153 0.5328 0.1180 0.057 Uiso calc 1
H H14C 0.3554 0.5899 0.0589 0.057 Uiso calc 1
C C15 0.2608(3) 0.6836(2) 0.1482(2) 0.0341(8) Uani d 1
H H15A 0.2041 0.7218 0.1485 0.051 Uiso calc 1
H H15B 0.3241 0.7119 0.1428 0.051 Uiso calc 1
H H15C 0.2836 0.6534 0.2005 0.051 Uiso calc 1
C C16 -0.0465(2) 0.43014(17) 0.80778(19) 0.0225(6) Uani d 1
H H16 -0.0392 0.4640 0.8539 0.027 Uiso calc 1
C C17 0.1313(2) 0.37298(19) 0.89417(19) 0.0273(7) Uani d 1
H H17A 0.1206 0.4090 0.9359 0.041 Uiso calc 1
H H17B 0.1975 0.3884 0.8824 0.041 Uiso calc 1
H H17C 0.1394 0.3186 0.9156 0.041 Uiso calc 1
C C18 0.0309(2) 0.32090(18) 0.7482(2) 0.0278(7) Uani d 1
H H18A -0.0347 0.3310 0.6997 0.042 Uiso calc 1
H H18B 0.0286 0.2666 0.7679 0.042 Uiso calc 1
H H18C 0.0963 0.3277 0.7324 0.042 Uiso calc 1

loop_
_atom_site_aniso_label
_atom_site_aniso_U_11
_atom_site_aniso_U_22
_atom_site_aniso_U_33
_atom_site_aniso_U_12
_atom_site_aniso_U_13
_atom_site_aniso_U_23
Cu1 0.00914(14) 0.01448(16) 0.01225(16) -0.00096(12) 0.00324(12) -0.00052(13)
Cu2 0.01008(14) 0.01517(16) 0.01420(17) -0.00047(12) 0.00315(12) -0.00099(13)
Cu3 0.01137(15) 0.01748(17) 0.01439(17) -0.00170(12) 0.00540(13) -0.00102(13)
S1 0.0095(3) 0.0152(3) 0.0120(3) -0.0015(2) 0.0013(2) 0.0007(2)
Cl1 0.0364(4) 0.0423(5) 0.0444(5) 0.0025(4) 0.0326(4) -0.0004(4)
Cl2 0.0273(4) 0.0200(4) 0.0715(7) -0.0091(3) 0.0247(4) -0.0017(4)
Cl3 0.0227(3) 0.0219(4) 0.0440(5) 0.0035(3) 0.0146(3) -0.0092(3)
O1 0.0079(8) 0.0164(9) 0.0111(10) -0.0004(7) 0.0010(7) -0.0014(8)
O2 0.0103(8) 0.0159(9) 0.0139(10) -0.0013(7) 0.0025(7) 0.0031(7)
O3 0.0127(9) 0.0206(10) 0.0144(10) -0.0021(7) -0.0039(8) 0.0042(8)
O4 0.0118(8) 0.0215(10) 0.0156(10) -0.0023(7) 0.0052(8) -0.0007(8)
O5 0.0130(8) 0.0163(9) 0.0156(10) -0.0003(7) 0.0024(7) -0.0019(8)
O6 0.0172(9) 0.0256(11) 0.0172(11) -0.0035(8) 0.0088(8) -0.0015(8)
O7 0.0145(9) 0.0183(10) 0.0205(11) 0.0018(7) 0.0006(8) -0.0050(8)
O8 0.0224(10) 0.0286(11) 0.0237(12) 0.0038(9) 0.0014(9) -0.0041(9)
O9 0.0201(10) 0.0254(11) 0.0236(12) 0.0033(8) -0.0059(9) -0.0051(9)
O10 0.0244(12) 0.0337(14) 0.0449(16) 0.0136(10) -0.0152(11) -0.0228(12)
N1 0.0117(10) 0.0180(11) 0.0149(12) -0.0020(8) 0.0053(9) -0.0007(9)
N2 0.0133(10) 0.0160(11) 0.0149(12) 0.0002(8) 0.0043(9) -0.0030(9)
N3 0.0117(10) 0.0182(12) 0.0145(12) -0.0015(8) 0.0015(9) 0.0001(9)
N4 0.0115(10) 0.0198(12) 0.0159(12) 0.0005(9) 0.0060(9) 0.0016(9)
N5 0.0115(10) 0.0185(12) 0.0172(12) -0.0012(8) 0.0054(9) -0.0005(9)
N6 0.0102(10) 0.0181(11) 0.0142(12) -0.0011(8) 0.0040(9) 0.0005(9)
N7 0.0206(12) 0.0241(13) 0.0179(13) 0.0045(10) 0.0094(10) 0.0009(10)
N8 0.0191(12) 0.0230(13) 0.0195(13) 0.0034(10) 0.0015(10) 0.0023(10)
N9 0.0155(11) 0.0210(12) 0.0177(13) -0.0006(9) -0.0002(10) 0.0024(10)
C1 0.0143(12) 0.0209(14) 0.0164(14) 0.0012(10) 0.0039(11) -0.0029(11)
C2 0.0148(13) 0.0284(15) 0.0189(15) 0.0016(11) 0.0101(12) -0.0021(12)
C3 0.0155(13) 0.0226(14) 0.0188(15) -0.0024(11) 0.0084(11) 0.0005(11)
C4 0.0122(12) 0.0206(14) 0.0238(16) -0.0019(10) 0.0075(11) 0.0015(11)
C5 0.0135(12) 0.0168(14) 0.0310(17) -0.0026(10) 0.0065(12) 0.0027(12)
C6 0.0163(13) 0.0164(14) 0.0254(16) 0.0002(10) 0.0040(12) 0.0000(12)
C7 0.0131(12) 0.0157(13) 0.0219(15) 0.0007(10) 0.0036(11) -0.0001(11)
C8 0.0138(12) 0.0187(14) 0.0248(16) 0.0031(10) 0.0061(12) -0.0033(12)
C9 0.0150(13) 0.0237(15) 0.0191(15) 0.0034(11) 0.0077(11) -0.0014(12)
C10 0.0197(14) 0.0207(14) 0.0226(16) -0.0017(11) 0.0114(12) -0.0013(12)
C11 0.0202(15) 0.052(2) 0.0276(18) 0.0047(14) 0.0125(14) 0.0045(15)
C12 0.0308(16) 0.0405(19) 0.0193(16) 0.0059(14) 0.0093(13) -0.0009(14)
C13 0.0174(13) 0.0245(15) 0.0217(16) 0.0035(11) 0.0051(12) 0.0018(12)
C14 0.0251(16) 0.039(2) 0.043(2) 0.0143(14) 0.0026(15) 0.0005(16)
C15 0.0299(17) 0.0330(18) 0.0291(19) -0.0012(14) -0.0036(14) -0.0036(15)
C16 0.0213(14) 0.0230(15) 0.0206(16) -0.0041(11) 0.0035(12) -0.0012(12)
C17 0.0187(14) 0.0349(18) 0.0221(17) -0.0027(12) -0.0013(12) 0.0097(13)
C18 0.0240(15) 0.0244(16) 0.0324(19) 0.0040(12) 0.0063(14) 0.0025(13)

loop_
_atom_type_symbol
_atom_type_description
_atom_type_scat_dispersion_real
_atom_type_scat_dispersion_imag
_atom_type_scat_source
C C 0.0033 0.0016 'International Tables Vol C Tables 4.2.6.8 and 6.1.1.4'
H H 0.0000 0.0000 'International Tables Vol C Tables 4.2.6.8 and 6.1.1.4'
N N 0.0061 0.0033 'International Tables Vol C Tables 4.2.6.8 and 6.1.1.4'
O O 0.0106 0.0060 'International Tables Vol C Tables 4.2.6.8 and 6.1.1.4'
S S 0.1246 0.1234 'International Tables Vol C Tables 4.2.6.8 and 6.1.1.4'
Cu Cu 0.3201 1.2651 'International Tables Vol C Tables 4.2.6.8 and 6.1.1.4'
Cl Cl 0.1484 0.1585 'International Tables Vol C Tables 4.2.6.8 and 6.1.1.4'

loop_
_geom_angle_atom_site_label_1
_geom_angle_atom_site_label_2
_geom_angle_atom_site_label_3
_geom_angle_site_symmetry_3
_geom_angle
N1 Cu1 N6 . 168.69(9)
N1 Cu1 O2 . 92.66(8)
N6 Cu1 O2 . 91.53(8)
N1 Cu1 O1 . 88.49(8)
N6 Cu1 O1 . 88.78(8)
O2 Cu1 O1 . 172.22(7)
N1 Cu1 O2 3_777 96.06(8)
N6 Cu1 O2 3_777 94.92(8)
O2 Cu1 O2 3_777 82.09(7)
O1 Cu1 O2 3_777 90.14(7)
N3 Cu2 N2 . 167.22(9)
N3 Cu2 O7 . 93.89(8)
N2 Cu2 O7 . 89.43(8)
N3 Cu2 O1 . 86.18(8)
N2 Cu2 O1 . 88.44(8)
O7 Cu2 O1 . 170.11(8)
N3 Cu2 O5 3_777 96.85(8)
N2 Cu2 O5 3_777 94.96(8)
O7 Cu2 O5 3_777 97.26(7)
O1 Cu2 O5 3_777 92.54(7)
N4 Cu3 N5 . 165.39(9)
N4 Cu3 O1 . 87.49(8)
N5 Cu3 O1 . 88.83(8)
N4 Cu3 O6 . 90.70(8)
N5 Cu3 O6 . 91.08(8)
O1 Cu3 O6 . 172.37(7)
N4 Cu3 O4 3_777 96.70(8)
N5 Cu3 O4 3_777 97.76(8)
O1 Cu3 O4 3_777 96.49(7)
O6 Cu3 O4 3_777 91.08(7)
O3 S1 O4 . 111.90(11)
O3 S1 O5 . 110.78(11)
O4 S1 O5 . 110.20(10)
O3 S1 O2 . 108.64(10)
O4 S1 O2 . 107.86(10)
O5 S1 O2 . 107.30(10)
Cu1 O1 Cu3 . 111.97(8)
Cu1 O1 Cu2 . 112.98(8)
Cu3 O1 Cu2 . 112.15(8)
Cu1 O1 H1O . 107(2)
Cu3 O1 H1O . 107(2)
Cu2 O1 H1O . 105(2)
S1 O2 Cu1 . 134.93(11)
S1 O2 Cu1 3_777 127.14(10)
Cu1 O2 Cu1 3_777 97.91(7)
S1 O4 Cu3 3_777 118.91(11)
S1 O5 Cu2 3_777 125.29(10)
C10 O6 Cu3 . 120.80(17)
Cu2 O7 H7A . 121(2)
Cu2 O7 H7B . 125(2)
H7A O7 H7B . 108(3)
H10A O10 H10B . 118(4)
C3 N1 N2 . 108.4(2)
C3 N1 Cu1 . 131.89(19)
N2 N1 Cu1 . 119.18(16)
C1 N2 N1 . 108.2(2)
C1 N2 Cu2 . 131.42(18)
N1 N2 Cu2 . 120.19(15)
C6 N3 N4 . 108.4(2)
C6 N3 Cu2 . 132.94(19)
N4 N3 Cu2 . 118.57(16)
C4 N4 N3 . 108.2(2)
C4 N4 Cu3 . 130.49(18)
N3 N4 Cu3 . 121.01(15)
C9 N5 N6 . 107.8(2)
C9 N5 Cu3 . 133.20(18)
N6 N5 Cu3 . 118.53(16)
C7 N6 N5 . 108.2(2)
C7 N6 Cu1 . 131.22(18)
N5 N6 Cu1 . 120.33(16)
C10 N7 C12 . 121.5(2)
C10 N7 C11 . 120.0(2)
C12 N7 C11 . 118.4(2)
C13 N8 C15 . 121.4(2)
C13 N8 C14 . 121.6(3)
C15 N8 C14 . 116.9(2)
C16 N9 C18 . 121.7(2)
C16 N9 C17 . 121.1(3)
C18 N9 C17 . 117.2(2)
N2 C1 C2 . 108.7(2)
N2 C1 H1 . 125.7
C2 C1 H1 . 125.7
C1 C2 C3 . 106.3(2)
C1 C2 Cl1 . 127.0(2)
C3 C2 Cl1 . 126.7(2)
N1 C3 C2 . 108.4(2)
N1 C3 H3 . 125.8
C2 C3 H3 . 125.8
N4 C4 C5 . 108.9(2)
N4 C4 H4A . 125.5
C5 C4 H4A . 125.5
C4 C5 C6 . 106.1(2)
C4 C5 Cl2 . 127.3(2)
C6 C5 Cl2 . 126.6(2)
N3 C6 C5 . 108.4(2)
N3 C6 H6 . 125.8
C5 C6 H6 . 125.8
N6 C7 C8 . 109.0(2)
N6 C7 H7 . 125.5
C8 C7 H7 . 125.5
C7 C8 C9 . 105.8(2)
C7 C8 Cl3 . 126.3(2)
C9 C8 Cl3 . 127.9(2)
N5 C9 C8 . 109.2(2)
N5 C9 H9 . 125.4
C8 C9 H9 . 125.4
O6 C10 N7 . 123.2(3)
O6 C10 H10 . 118.4
N7 C10 H10 . 118.4
N7 C11 H11A . 109.5
N7 C11 H11B . 109.5
H11A C11 H11B . 109.5
N7 C11 H11C . 109.5
H11A C11 H11C . 109.5
H11B C11 H11C . 109.5
N7 C12 H12A . 109.5
N7 C12 H12B . 109.5
H12A C12 H12B . 109.5
N7 C12 H12C . 109.5
H12A C12 H12C . 109.5
H12B C12 H12C . 109.5
O8 C13 N8 . 126.4(3)
O8 C13 H13 . 116.8
N8 C13 H13 . 116.8
N8 C14 H14A . 109.5
N8 C14 H14B . 109.5
H14A C14 H14B . 109.5
N8 C14 H14C . 109.5
H14A C14 H14C . 109.5
H14B C14 H14C . 109.5
N8 C15 H15A . 109.5
N8 C15 H15B . 109.5
H15A C15 H15B . 109.5
N8 C15 H15C . 109.5
H15A C15 H15C . 109.5
H15B C15 H15C . 109.5
O9 C16 N9 . 125.8(3)
O9 C16 H16 . 117.1
N9 C16 H16 . 117.1
N9 C17 H17A . 109.5
N9 C17 H17B . 109.5
H17A C17 H17B . 109.5
N9 C17 H17C . 109.5
H17A C17 H17C . 109.5
H17B C17 H17C . 109.5
N9 C18 H18A . 109.5
N9 C18 H18B . 109.5
H18A C18 H18B . 109.5
N9 C18 H18C . 109.5
H18A C18 H18C . 109.5
H18B C18 H18C . 109.5

loop_
_geom_bond_atom_site_label_1
_geom_bond_atom_site_label_2
_geom_bond_site_symmetry_2
_geom_bond_distance
Cu1 N1 . 1.944(2)
Cu1 N6 . 1.948(2)
Cu1 O2 . 1.9760(17)
Cu1 O1 . 1.9761(17)
Cu1 O2 3_777 2.2773(17)
Cu2 N3 . 1.962(2)
Cu2 N2 . 1.964(2)
Cu2 O7 . 1.9895(19)
Cu2 O1 . 2.0061(17)
Cu2 O5 3_777 2.2444(18)
Cu3 N4 . 1.939(2)
Cu3 N5 . 1.954(2)
Cu3 O1 . 1.9879(18)
Cu3 O6 . 1.9945(18)
Cu3 O4 3_777 2.2759(18)
S1 O3 . 1.4579(18)
S1 O4 . 1.4691(18)
S1 O5 . 1.4708(18)
S1 O2 . 1.5055(18)
Cl1 C2 . 1.729(3)
Cl2 C5 . 1.723(3)
Cl3 C8 . 1.726(3)
O1 H1O . 0.775(17)
O2 Cu1 3_777 2.2774(17)
O4 Cu3 3_777 2.2759(18)
O5 Cu2 3_777 2.2444(18)
O6 C10 . 1.244(3)
O7 H7A . 0.801(17)
O7 H7B . 0.831(17)
O8 C13 . 1.238(3)
O9 C16 . 1.245(3)
O10 H10A . 0.808(18)
O10 H10B . 0.814(18)
N1 C3 . 1.345(3)
N1 N2 . 1.364(3)
N2 C1 . 1.342(3)
N3 C6 . 1.345(3)
N3 N4 . 1.364(3)
N4 C4 . 1.340(3)
N5 C9 . 1.341(3)
N5 N6 . 1.368(3)
N6 C7 . 1.339(3)
N7 C10 . 1.313(3)
N7 C12 . 1.457(4)
N7 C11 . 1.458(3)
N8 C13 . 1.319(3)
N8 C15 . 1.447(4)
N8 C14 . 1.455(4)
N9 C16 . 1.320(3)
N9 C18 . 1.455(4)
N9 C17 . 1.461(3)
C1 C2 . 1.378(4)
C1 H1 . 0.9300
C2 C3 . 1.380(4)
C3 H3 . 0.9300
C4 C5 . 1.377(4)
C4 H4A . 0.9300
C5 C6 . 1.382(4)
C6 H6 . 0.9300
C7 C8 . 1.377(4)
C7 H7 . 0.9300
C8 C9 . 1.377(4)
C9 H9 . 0.9300
C10 H10 . 0.9300
C11 H11A . 0.9600
C11 H11B . 0.9600
C11 H11C . 0.9600
C12 H12A . 0.9600
C12 H12B . 0.9600
C12 H12C . 0.9600
C13 H13 . 0.9300
C14 H14A . 0.9600
C14 H14B . 0.9600
C14 H14C . 0.9600
C15 H15A . 0.9600
C15 H15B . 0.9600
C15 H15C . 0.9600
C16 H16 . 0.9300
C17 H17A . 0.9600
C17 H17B . 0.9600
C17 H17C . 0.9600
C18 H18A . 0.9600
C18 H18B . 0.9600
C18 H18C . 0.9600

loop_
_geom_hbond_atom_site_label_D
_geom_hbond_atom_site_label_H
_geom_hbond_atom_site_label_A
_geom_hbond_site_symmetry_A
_geom_hbond_distance_DH
_geom_hbond_distance_HA
_geom_hbond_distance_DA
_geom_hbond_angle_DHA
_geom_hbond_publ_flag
C18 H18B O3 1_445 0.96 2.64 3.494(4) 148.0 n
C17 H17C O5 1_445 0.96 2.56 3.360(3) 140.7 n
C15 H15C N2 4_575 0.96 2.63 3.406(4) 137.8 n
C13 H13 O5 3_676 0.93 2.23 3.155(3) 170.2 y
C10 H10 O4 3_777 0.93 2.30 2.971(3) 128.3 n
C7 H7 O5 . 0.93 2.65 3.483(3) 149.4 n
C7 H7 S1 . 0.93 2.95 3.610(3) 129.2 n
C6 H6 O10 3_666 0.93 2.38 3.234(4) 153.3 y
C4 H4A Cl3 3_677 0.93 2.93 3.484(3) 119.4 n
C3 H3 O4 . 0.93 2.64 3.411(3) 140.4 n
C3 H3 S1 . 0.93 2.99 3.616(3) 125.8 n
O10 H10B O9 3_566 0.814(18) 1.96(2) 2.751(3) 165(4) y
O10 H10A O3 4_575 0.808(18) 1.91(2) 2.700(3) 165(4) y
O7 H7B O8 1_656 0.831(17) 1.829(18) 2.658(3) 175(3) y
O7 H7A O10 3_666 0.801(17) 1.830(18) 2.625(3) 172(3) y
O1 H1O O9 2_556 0.775(17) 1.953(18) 2.711(3) 166(3) y
O1 H1O O9 2_556 0.775(17) 1.953(18) 2.711(3) 166(3) y
O7 H7A O10 3_666 0.801(17) 1.830(18) 2.625(3) 172(3) y
O7 H7B O8 1_656 0.831(17) 1.829(18) 2.658(3) 175(3) y
O10 H10A O3 4_575 0.808(18) 1.91(2) 2.700(3) 165(4) y
O10 H10B O9 3_566 0.814(18) 1.96(2) 2.751(3) 165(4) y
C3 H3 S1 . 0.93 2.99 3.616(3) 125.8 n
C3 H3 O4 . 0.93 2.64 3.411(3) 140.4 n
C4 H4A Cl3 3_677 0.93 2.93 3.484(3) 119.4 n
C6 H6 O10 3_666 0.93 2.38 3.234(4) 153.3 n
C7 H7 S1 . 0.93 2.95 3.610(3) 129.2 n
C7 H7 O5 . 0.93 2.65 3.483(3) 149.4 n
C10 H10 O4 3_777 0.93 2.30 2.971(3) 128.3 .
C13 H13 O5 3_676 0.93 2.23 3.155(3) 170.2 .
C15 H15C N2 4_575 0.96 2.63 3.406(4) 137.8 n
C17 H17C O5 1_445 0.96 2.56 3.360(3) 140.7 n
C18 H18B O3 1_445 0.96 2.64 3.494(4) 148.0 n

_cod_database_fobs_code 2020548
